data_2017333
loop_
_publ_author_name
'Bauer, Jurica'
'Mili\'c, Dalibor'
'Modri\'c, Marina'

_publ_section_title
;
 Three quinolone compounds featuring O&#x00B7;&#x00B7;&#x00B7;I halogen
 bonding
;
_journal_coeditor_code GA3130
_journal_issue 10
_journal_name_full 'Acta Crystallographica Section C'
_journal_page_first o512
_journal_page_last o516
_journal_paper_doi 10.1107/S0108270109036361
_journal_volume 65
_journal_year 2009
_chemical_formula_iupac 'C14 H14 I N O3'
_chemical_formula_moiety 'C14 H14 I N O3'
_chemical_formula_sum 'C14 H14 I N O3'
_chemical_formula_weight 371.05
_chemical_name_systematic
;
Ethyl 1-ethyl-6-iodo-4-oxo-1,4-dihydroquinoline-3-carboxylate
;
_space_group_IT_number 14
_symmetry_cell_setting monoclinic
_symmetry_space_group_name_Hall '-P 2yn'
_symmetry_space_group_name_H-M 'P 1 21/n 1'
_atom_sites_solution_hydrogens difmap
_atom_sites_solution_primary direct
_atom_sites_solution_secondary difmap
_audit_creation_method SHELXL97
_cell_angle_alpha 90.00
_cell_angle_beta 91.326(3)
_cell_angle_gamma 90.00
_cell_formula_units_Z 4
_cell_length_a 10.8169(3)
_cell_length_b 8.0588(2)
_cell_length_c 15.8422(4)
_cell_measurement_reflns_used 12268
_cell_measurement_temperature 295(2)
_cell_measurement_theta_max 31.8977
_cell_measurement_theta_min 3.9457
_cell_volume 1380.61(6)
_computing_cell_refinement 'CrysAlis RED (Oxford Diffraction, 2007)'
_computing_data_collection 'CrysAlis CCD (Oxford Diffraction, 2007)'
_computing_data_reduction 'CrysAlis RED (Oxford Diffraction, 2007)'
_computing_molecular_graphics
;
ORTEP-3 (Farrugia, 1997) and Mercury (Macrae <i>et al.</i>,
2006)
;
_computing_publication_material 'PLATON (Spek, 2009)'
_computing_structure_refinement
;
SHELXL97 (Sheldrick, 2008) integrated in WinGX (Farrugia, 1999)
;
_computing_structure_solution
;
SHELXS97 (Sheldrick, 2008) integrated in WinGX (Farrugia, 1999)
;
_diffrn_ambient_temperature 295(2)
_diffrn_detector_area_resol_mean 16.3426
_diffrn_measured_fraction_theta_full 0.997
_diffrn_measured_fraction_theta_max 0.997
_diffrn_measurement_device_type 'Oxford Diffraction Xcalibur CCD'
_diffrn_measurement_method '\w and \f scans'
_diffrn_radiation_monochromator graphite
_diffrn_radiation_source 'Enhance (Mo) X-ray Source'
_diffrn_radiation_type MoK\a
_diffrn_radiation_wavelength 0.71073
_diffrn_reflns_av_R_equivalents 0.0153
_diffrn_reflns_av_sigmaI/netI 0.0153
_diffrn_reflns_limit_h_max 15
_diffrn_reflns_limit_h_min -15
_diffrn_reflns_limit_k_max 11
_diffrn_reflns_limit_k_min -11
_diffrn_reflns_limit_l_max 22
_diffrn_reflns_limit_l_min -22
_diffrn_reflns_number 21815
_diffrn_reflns_theta_full 30.00
_diffrn_reflns_theta_max 30.00
_diffrn_reflns_theta_min 4.10
_exptl_absorpt_coefficient_mu 2.323
_exptl_absorpt_correction_T_max 0.498
_exptl_absorpt_correction_T_min 0.396
_exptl_absorpt_correction_type multi-scan
_exptl_absorpt_process_details '(CrysAlis RED; Oxford Diffraction, 2007)'
_exptl_crystal_colour colourless
_exptl_crystal_density_diffrn 1.786
_exptl_crystal_density_method 'not measured'
_exptl_crystal_description prism
_exptl_crystal_F_000 728
_exptl_crystal_size_max 0.50
_exptl_crystal_size_mid 0.35
_exptl_crystal_size_min 0.30
_refine_diff_density_max 0.741
_refine_diff_density_min -0.694
_refine_ls_extinction_coef 0.0028(5)
_refine_ls_extinction_expression Fc^*^=kFc[1+0.001xFc^2^\l^3^/sin(2\q)]^-1/4^
_refine_ls_extinction_method 'SHELXL97 (Sheldrick, 2008)'
_refine_ls_goodness_of_fit_ref 1.072
_refine_ls_hydrogen_treatment constr
_refine_ls_matrix_type full
_refine_ls_number_parameters 175
_refine_ls_number_reflns 4010
_refine_ls_number_restraints 0
_refine_ls_restrained_S_all 1.072
_refine_ls_R_factor_all 0.0362
_refine_ls_R_factor_gt 0.0259
_refine_ls_shift/su_max 0.001
_refine_ls_shift/su_mean 0.000
_refine_ls_structure_factor_coef Fsqd
_refine_ls_weighting_details 'calc w = 1/[\s^2^(Fo^2^)+(0.0502P)^2^] where P=(Fo^2^+2Fc^2^)/3'
_refine_ls_weighting_scheme calc
_refine_ls_wR_factor_gt 0.0743
_refine_ls_wR_factor_ref 0.0796
_reflns_number_gt 3045
_reflns_number_total 4010
_reflns_threshold_expression I>2\s(I)
_cod_data_source_file ga3130.cif
_cod_data_source_block I
_cod_original_sg_symbol_H-M 'P 21/n'
_cod_database_code 2017333
_cod_database_fobs_code 2017333

loop_
_symmetry_equiv_pos_as_xyz
'x, y, z'
'-x+1/2, y+1/2, -z+1/2'
'-x, -y, -z'
'x-1/2, -y-1/2, z-1/2'

loop_
_atom_site_type_symbol
_atom_site_label
_atom_site_fract_x
_atom_site_fract_y
_atom_site_fract_z
_atom_site_U_iso_or_equiv
_atom_site_adp_type
_atom_site_calc_flag
_atom_site_refinement_flags
_atom_site_occupancy
_atom_site_disorder_assembly
_atom_site_disorder_group
C C2 0.52803(18) 0.2297(2) -0.07888(11) 0.0340(4) Uani d . 1 . .
H H2 0.5752 0.1920 -0.1233 0.041 Uiso calc R 1 . .
C C3 0.56926(17) 0.1942(2) 0.00146(11) 0.0322(4) Uani d . 1 . .
C C4 0.49926(17) 0.2478(2) 0.07310(11) 0.0354(4) Uani d . 1 . .
C C5 0.31198(19) 0.4005(3) 0.11492(12) 0.0374(4) Uani d . 1 . .
H H5 0.3353 0.3805 0.1709 0.045 Uiso calc R 1 . .
C C6 0.20568(19) 0.4876(3) 0.09711(13) 0.0385(4) Uani d . 1 . .
C C7 0.17217(19) 0.5219(3) 0.01348(14) 0.0407(4) Uani d . 1 . .
H H7 0.1011 0.5832 0.0015 0.049 Uiso calc R 1 . .
C C8 0.2426(2) 0.4663(3) -0.05113(13) 0.0387(4) Uani d . 1 . .
H H8 0.2190 0.4894 -0.1067 0.046 Uiso calc R 1 . .
C C9 0.35052(17) 0.3742(2) -0.03400(11) 0.0325(4) Uani d . 1 . .
C C10 0.38567(16) 0.3415(2) 0.05036(11) 0.0322(4) Uani d . 1 . .
C C11 0.68878(19) 0.1085(3) 0.01322(12) 0.0384(4) Uani d . 1 . .
C C12 0.8576(2) -0.0161(4) -0.05262(16) 0.0538(6) Uani d . 1 . .
H H12A 0.8535 -0.1166 -0.0191 0.065 Uiso calc R 1 . .
H H12B 0.9144 0.0601 -0.0245 0.065 Uiso calc R 1 . .
C C13 0.9028(3) -0.0564(3) -0.13839(18) 0.0578(6) Uani d . 1 . .
H H13A 0.8499 -0.1384 -0.1642 0.087 Uiso calc R 1 . .
H H13B 0.9856 -0.0989 -0.1338 0.087 Uiso calc R 1 . .
H H13C 0.9021 0.0422 -0.1724 0.087 Uiso calc R 1 . .
C C14 0.3902(2) 0.3422(3) -0.18834(11) 0.0443(5) Uani d . 1 . .
H H14A 0.4630 0.3276 -0.2222 0.053 Uiso calc R 1 . .
H H14B 0.3619 0.4556 -0.1957 0.053 Uiso calc R 1 . .
C C15 0.2900(3) 0.2247(4) -0.21974(15) 0.0618(7) Uani d . 1 . .
H H15B 0.2174 0.2393 -0.1868 0.093 Uiso calc R 1 . .
H H15C 0.3186 0.1124 -0.2144 0.093 Uiso calc R 1 . .
H H15A 0.2704 0.2480 -0.2780 0.093 Uiso calc R 1 . .
I I1 0.094593(14) 0.568217(19) 0.196219(9) 0.04968(8) Uani d . 1 . .
N N1 0.42447(14) 0.3151(2) -0.09823(9) 0.0341(3) Uani d . 1 . .
O O1 0.52733(14) 0.2203(2) 0.14751(9) 0.0556(4) Uani d . 1 . .
O O2 0.7437(2) 0.0866(3) 0.08001(11) 0.0702(6) Uani d . 1 . .
O O3 0.73684(14) 0.05810(18) -0.05980(10) 0.0470(4) Uani d . 1 . .

loop_
_atom_site_aniso_label
_atom_site_aniso_U_11
_atom_site_aniso_U_22
_atom_site_aniso_U_33
_atom_site_aniso_U_12
_atom_site_aniso_U_13
_atom_site_aniso_U_23
C2 0.0322(9) 0.0391(9) 0.0308(8) -0.0001(7) 0.0023(7) -0.0003(7)
C3 0.0296(9) 0.0353(9) 0.0316(8) -0.0020(7) 0.0026(7) 0.0017(7)
C4 0.0306(9) 0.0452(10) 0.0305(9) -0.0008(7) 0.0011(7) 0.0026(7)
C5 0.0348(10) 0.0474(11) 0.0301(9) -0.0034(8) 0.0032(7) -0.0009(7)
C6 0.0344(10) 0.0401(10) 0.0415(10) -0.0011(8) 0.0076(8) -0.0043(8)
C7 0.0306(10) 0.0446(10) 0.0468(11) 0.0022(8) 0.0003(8) 0.0016(9)
C8 0.0345(10) 0.0476(11) 0.0337(9) 0.0012(8) -0.0033(8) 0.0026(8)
C9 0.0300(9) 0.0369(9) 0.0307(8) -0.0037(7) 0.0017(7) 0.0000(7)
C10 0.0291(9) 0.0391(10) 0.0283(8) -0.0029(7) 0.0018(7) 0.0008(7)
C11 0.0365(10) 0.0431(10) 0.0357(10) 0.0034(8) 0.0004(8) 0.0030(8)
C12 0.0390(12) 0.0677(14) 0.0547(14) 0.0170(11) -0.0001(10) -0.0056(12)
C13 0.0512(14) 0.0593(15) 0.0633(15) 0.0128(11) 0.0125(12) -0.0061(11)
C14 0.0450(12) 0.0619(14) 0.0261(9) 0.0070(9) -0.0003(8) 0.0071(8)
C15 0.0670(17) 0.0801(17) 0.0375(11) 0.0027(14) -0.0170(11) -0.0060(12)
I1 0.04642(11) 0.05494(12) 0.04832(11) 0.00447(6) 0.01515(7) -0.00530(6)
N1 0.0319(8) 0.0446(9) 0.0257(7) -0.0003(6) 0.0007(6) 0.0021(6)
O1 0.0430(9) 0.0954(12) 0.0285(7) 0.0151(8) 0.0018(6) 0.0091(7)
O2 0.0731(13) 0.1022(15) 0.0352(8) 0.0372(11) 0.0006(8) 0.0031(8)
O3 0.0350(8) 0.0657(10) 0.0403(8) 0.0146(7) -0.0001(6) -0.0070(6)

loop_
_atom_type_symbol
_atom_type_description
_atom_type_scat_dispersion_real
_atom_type_scat_dispersion_imag
_atom_type_scat_source
C C 0.0030 0.0020 'International Tables Vol C Tables 4.2.6.8 and 6.1.1.4'
H H 0.0000 0.0000 'International Tables Vol C Tables 4.2.6.8 and 6.1.1.4'
I I -0.4740 1.8120 'International Tables Vol C Tables 4.2.6.8 and 6.1.1.4'
N N 0.0060 0.0030 'International Tables Vol C Tables 4.2.6.8 and 6.1.1.4'
O O 0.0110 0.0060 'International Tables Vol C Tables 4.2.6.8 and 6.1.1.4'

loop_
_geom_angle_atom_site_label_1
_geom_angle_atom_site_label_2
_geom_angle_atom_site_label_3
_geom_angle_site_symmetry_1
_geom_angle_site_symmetry_3
_geom_angle
_geom_angle_publ_flag
N1 C2 C3 . . 124.82(17) ?
N1 C2 H2 . . 117.6 ?
C3 C2 H2 . . 117.6 ?
C2 C3 C4 . . 120.14(17) ?
C2 C3 C11 . . 118.78(16) ?
C4 C3 C11 . . 121.00(16) ?
O1 C4 C3 . . 125.20(18) ?
O1 C4 C10 . . 120.67(17) ?
C3 C4 C10 . . 114.13(15) ?
C6 C5 C10 . . 120.98(18) ?
C6 C5 H5 . . 119.5 ?
C10 C5 H5 . . 119.5 ?
C5 C6 C7 . . 119.72(18) ?
C5 C6 I1 . . 119.72(15) ?
C7 C6 I1 . . 120.56(15) ?
C8 C7 C6 . . 120.69(19) ?
C8 C7 H7 . . 119.7 ?
C6 C7 H7 . . 119.7 ?
C7 C8 C9 . . 120.27(18) ?
C7 C8 H8 . . 119.9 ?
C9 C8 H8 . . 119.9 ?
N1 C9 C8 . . 121.90(16) ?
N1 C9 C10 . . 118.88(16) ?
C8 C9 C10 . . 119.22(17) ?
C5 C10 C9 . . 119.10(17) ?
C5 C10 C4 . . 118.76(16) ?
C9 C10 C4 . . 122.14(16) ?
O2 C11 O3 . . 121.05(19) ?
O2 C11 C3 . . 126.02(19) ?
O3 C11 C3 . . 112.89(16) ?
O3 C12 C13 . . 109.6(2) ?
O3 C12 H12A . . 109.8 ?
C13 C12 H12A . . 109.8 ?
O3 C12 H12B . . 109.8 ?
C13 C12 H12B . . 109.8 ?
H12A C12 H12B . . 108.2 ?
C12 C13 H13A . . 109.5 ?
C12 C13 H13B . . 109.5 ?
H13A C13 H13B . . 109.5 ?
C12 C13 H13C . . 109.5 ?
H13A C13 H13C . . 109.5 ?
H13B C13 H13C . . 109.5 ?
N1 C14 C15 . . 112.63(18) ?
N1 C14 H14A . . 109.1 ?
C15 C14 H14A . . 109.1 ?
N1 C14 H14B . . 109.1 ?
C15 C14 H14B . . 109.1 ?
H14A C14 H14B . . 107.8 ?
C14 C15 H15B . . 109.5 ?
C14 C15 H15C . . 109.5 ?
H15B C15 H15C . . 109.5 ?
C14 C15 H15A . . 109.5 ?
H15B C15 H15A . . 109.5 ?
H15C C15 H15A . . 109.5 ?
C2 N1 C9 . . 119.89(15) ?
C2 N1 C14 . . 118.90(16) ?
C9 N1 C14 . . 121.21(16) ?
C11 O3 C12 . . 115.26(17) ?

loop_
_geom_bond_atom_site_label_1
_geom_bond_atom_site_label_2
_geom_bond_site_symmetry_2
_geom_bond_distance
_geom_bond_publ_flag
C2 N1 . 1.344(2) ?
C2 C3 . 1.369(2) ?
C2 H2 . 0.9300 ?
C3 C4 . 1.445(2) ?
C3 C11 . 1.474(3) ?
C4 O1 . 1.230(2) ?
C4 C10 . 1.479(3) ?
C5 C6 . 1.371(3) ?
C5 C10 . 1.395(3) ?
C5 H5 . 0.9300 ?
C6 C7 . 1.393(3) ?
C6 I1 . 2.1019(19) ?
C7 C8 . 1.366(3) ?
C7 H7 . 0.9300 ?
C8 C9 . 1.404(3) ?
C8 H8 . 0.9300 ?
C9 N1 . 1.393(2) ?
C9 C10 . 1.406(2) ?
C11 O2 . 1.214(3) ?
C11 O3 . 1.342(2) ?
C12 O3 . 1.438(3) ?
C12 C13 . 1.491(4) ?
C12 H12A . 0.9700 ?
C12 H12B . 0.9700 ?
C13 H13A . 0.9600 ?
C13 H13B . 0.9600 ?
C13 H13C . 0.9600 ?
C14 N1 . 1.483(2) ?
C14 C15 . 1.515(3) ?
C14 H14A . 0.9700 ?
C14 H14B . 0.9700 ?
C15 H15B . 0.9600 ?
C15 H15C . 0.9600 ?
C15 H15A . 0.9600 ?

loop_
_geom_torsion_atom_site_label_1
_geom_torsion_atom_site_label_2
_geom_torsion_atom_site_label_3
_geom_torsion_atom_site_label_4
_geom_torsion_site_symmetry_1
_geom_torsion_site_symmetry_2
_geom_torsion_site_symmetry_3
_geom_torsion_site_symmetry_4
_geom_torsion
_geom_torsion_publ_flag
N1 C2 C3 C4 . . . . 0.7(3) ?
N1 C2 C3 C11 . . . . -176.15(17) ?
C2 C3 C4 O1 . . . . 179.0(2) ?
C11 C3 C4 O1 . . . . -4.2(3) ?
C2 C3 C4 C10 . . . . -0.6(3) ?
C11 C3 C4 C10 . . . . 176.15(16) ?
C10 C5 C6 C7 . . . . -1.8(3) ?
C10 C5 C6 I1 . . . . 178.18(14) ?
C5 C6 C7 C8 . . . . 1.5(3) ?
I1 C6 C7 C8 . . . . -178.43(16) ?
C6 C7 C8 C9 . . . . -0.3(3) ?
C7 C8 C9 N1 . . . . 179.83(18) ?
C7 C8 C9 C10 . . . . -0.6(3) ?
C6 C5 C10 C9 . . . . 0.8(3) ?
C6 C5 C10 C4 . . . . -179.83(18) ?
N1 C9 C10 C5 . . . . 179.94(17) ?
C8 C9 C10 C5 . . . . 0.4(3) ?
N1 C9 C10 C4 . . . . 0.6(3) ?
C8 C9 C10 C4 . . . . -178.94(18) ?
O1 C4 C10 C5 . . . . 1.1(3) ?
C3 C4 C10 C5 . . . . -179.32(17) ?
O1 C4 C10 C9 . . . . -179.64(19) ?
C3 C4 C10 C9 . . . . 0.0(3) ?
C2 C3 C11 O2 . . . . 170.7(2) ?
C4 C3 C11 O2 . . . . -6.1(3) ?
C2 C3 C11 O3 . . . . -7.3(3) ?
C4 C3 C11 O3 . . . . 175.87(17) ?
C3 C2 N1 C9 . . . . 0.0(3) ?
C3 C2 N1 C14 . . . . -179.13(19) ?
C8 C9 N1 C2 . . . . 178.95(18) ?
C10 C9 N1 C2 . . . . -0.6(3) ?
C8 C9 N1 C14 . . . . -2.0(3) ?
C10 C9 N1 C14 . . . . 178.44(18) ?
C15 C14 N1 C2 . . . . 101.1(2) ?
C15 C14 N1 C9 . . . . -78.0(3) ?
O2 C11 O3 C12 . . . . -2.2(3) ?
C3 C11 O3 C12 . . . . 175.88(18) ?
C13 C12 O3 C11 . . . . -176.5(2) ?

loop_
_cod_related_entry_id
_cod_related_entry_database
_cod_related_entry_code
1 ChemSpider 24726525
